data_4000488
_journal_name_full 'Chemistry of Materials'
_journal_paper_doi 10.1021/cm049071d
_journal_year 2004
_chemical_formula_sum 'C15 H16 Co N3 O8 V2'
_chemical_formula_weight 527.12
_space_group_IT_number 15
_symmetry_cell_setting monoclinic
_symmetry_space_group_name_Hall '-C 2yc'
_symmetry_space_group_name_H-M 'C 1 2/c 1'
_atom_sites_solution_hydrogens geom
_atom_sites_solution_primary direct
_atom_sites_solution_secondary difmap
_cell_angle_alpha 90.00
_cell_angle_beta 106.5390(10)
_cell_angle_gamma 90.00
_cell_formula_units_Z 8
_cell_length_a 30.4457(13)
_cell_length_b 11.3540(5)
_cell_length_c 11.5836(5)
_cell_measurement_reflns_used 6444
_cell_measurement_temperature 173(2)
_cell_measurement_theta_max 28.3
_cell_measurement_theta_min 2.5
_cell_volume 3838.6(3)
_diffrn_ambient_temperature 173(2)
_diffrn_detector_area_resol_mean ?
_diffrn_measurement_device_type 'CCD area detector'
_diffrn_measurement_method '20s frmes at 0.3 deg omega increments''
_diffrn_radiation_monochromator graphite
_diffrn_radiation_source 'normal-focus sealed tube'
_diffrn_radiation_type MoK\a
_diffrn_radiation_wavelength 0.71073
_diffrn_reflns_av_R_equivalents 0.0249
_diffrn_reflns_av_sigmaI/netI 0.0213
_diffrn_reflns_limit_h_max 39
_diffrn_reflns_limit_h_min -40
_diffrn_reflns_limit_k_max 14
_diffrn_reflns_limit_k_min -15
_diffrn_reflns_limit_l_max 15
_diffrn_reflns_limit_l_min -15
_diffrn_reflns_number 18787
_diffrn_reflns_theta_max 28.28
_diffrn_reflns_theta_min 1.92
_diffrn_standards_decay_% 0
_diffrn_standards_interval_count ?
_diffrn_standards_interval_time ?
_diffrn_standards_number ?
_exptl_absorpt_coefficient_mu 1.857
_exptl_absorpt_correction_T_max 1.000
_exptl_absorpt_correction_T_min 0.803
_exptl_absorpt_correction_type none
_exptl_absorpt_process_details 'computed via SADABS'
_exptl_crystal_colour orange
_exptl_crystal_density_diffrn 1.824
_exptl_crystal_density_meas ?
_exptl_crystal_density_method 'not measured'
_exptl_crystal_description lath
_exptl_crystal_F_000 2112
_exptl_crystal_size_max 0.45
_exptl_crystal_size_mid 0.22
_exptl_crystal_size_min 0.11
_refine_ls_extinction_coef none
_refine_ls_extinction_method none
_refine_ls_goodness_of_fit_ref 1.161
_refine_ls_hydrogen_treatment mixed
_refine_ls_matrix_type full
_refine_ls_number_parameters 271
_refine_ls_number_reflns 4544
_refine_ls_number_restraints 1
_refine_ls_restrained_S_all 1.163
_refine_ls_R_factor_all 0.0447
_refine_ls_R_factor_gt 0.0404
_refine_ls_shift/su_max 0.098
_refine_ls_shift/su_mean 0.004
_refine_ls_structure_factor_coef Fsqd
_refine_ls_weighting_details 'w=1/[\s^2^(Fo^2^)+(0.055P)^2^+25.0P] where P=(Fo^2^+2Fc^2^)/3'
_refine_ls_weighting_scheme calc
_refine_ls_wR_factor_gt 0.1232
_refine_ls_wR_factor_ref 0.1259
_reflns_number_gt 4091
_reflns_number_total 4544
_reflns_threshold_expression >2sigma(I)
_cod_depositor_comments
;
The following automatic conversions were performed:
'_symmetry_cell_setting' value 'Monoclinic' changed to 'monoclinic'
according to '/home/saulius/struct/CIF-dictionaries/cif_core.dic'
dictionary named 'cif_core.dic' version 2.4.1 from 2010-06-29.

Automatic conversion script
Id: cif_fix_enum 1527 2010-12-29 10:47:43Z saulius 
;
_cod_original_sg_symbol_H-M C2/c
_cod_database_code 4000488

loop_
_symmetry_equiv_pos_as_xyz
'x, y, z'
'-x, y, -z+1/2'
'x+1/2, y+1/2, z'
'-x+1/2, y+1/2, -z+1/2'
'-x, -y, -z'
'x, -y, z-1/2'
'-x+1/2, -y+1/2, -z'
'x+1/2, -y+1/2, z-1/2'

loop_
_atom_site_label
_atom_site_type_symbol
_atom_site_fract_x
_atom_site_fract_y
_atom_site_fract_z
_atom_site_U_iso_or_equiv
_atom_site_adp_type
_atom_site_occupancy
_atom_site_symmetry_multiplicity
_atom_site_calc_flag
_atom_site_refinement_flags
_atom_site_disorder_assembly
_atom_site_disorder_group
Co1 Co 0.2500 0.2500 0.0000 0.00962(14) Uani 1 2 d S . .
Co2 Co 0.5000 0.0000 0.5000 0.01422(15) Uani 1 2 d S . .
V1 V 0.355188(17) 0.09031(5) 0.06062(4) 0.01183(13) Uani 1 1 d . . .
V2 V 0.392386(17) -0.08915(4) 0.31860(4) 0.01123(13) Uani 1 1 d . . .
O1 O 0.29969(7) 0.1266(2) 0.02713(19) 0.0141(4) Uani 1 1 d . . .
O2 O 0.36697(9) -0.0184(2) 0.1765(2) 0.0240(5) Uani 1 1 d . . .
O3 O 0.38764(10) 0.2043(3) 0.1051(2) 0.0293(6) Uani 1 1 d . . .
O4 O 0.38123(11) -0.2284(2) 0.3029(2) 0.0282(6) Uani 1 1 d . . .
O5 O 0.36663(8) -0.0306(2) 0.4284(2) 0.0189(5) Uani 1 1 d . . .
O6 O 0.44908(8) -0.0709(2) 0.3629(2) 0.0223(5) Uani 1 1 d . . .
O7 O 0.52687(9) 0.0836(3) 0.3680(3) 0.0349(7) Uani 1 1 d . . .
N1 N 0.30004(9) 0.3878(2) -0.0020(2) 0.0128(5) Uani 1 1 d . . .
N2 N 0.26095(9) 0.2686(2) 0.2006(2) 0.0123(5) Uani 1 1 d . . .
N3 N 0.45737(9) 0.1509(3) 0.4941(3) 0.0173(5) Uani 1 1 d . . .
C1 C 0.30818(11) 0.4767(3) 0.0784(3) 0.0168(6) Uani 1 1 d . . .
H1 H 0.2919 0.4784 0.1352 0.020 Uiso 1 1 calc R . .
C2 C 0.33958(12) 0.5659(3) 0.0806(3) 0.0184(6) Uani 1 1 d . . .
H2 H 0.3444 0.6248 0.1387 0.022 Uiso 1 1 calc R . .
C3 C 0.36392(11) 0.5665(3) -0.0052(3) 0.0157(6) Uani 1 1 d . . .
C4 C 0.35580(12) 0.4739(3) -0.0875(3) 0.0182(6) Uani 1 1 d . . .
H4 H 0.3714 0.4700 -0.1458 0.022 Uiso 1 1 calc R . .
C5 C 0.32428(11) 0.3876(3) -0.0818(3) 0.0179(6) Uani 1 1 d . . .
H5 H 0.3197 0.3259 -0.1367 0.021 Uiso 1 1 calc R . .
C6 C 0.23717(10) 0.3482(3) 0.2441(3) 0.0133(6) Uani 1 1 d . . .
H6 H 0.2229 0.4091 0.1935 0.016 Uiso 1 1 calc R . .
C7 C 0.23253(10) 0.3454(3) 0.3600(3) 0.0145(6) Uani 1 1 d . . .
H7 H 0.2158 0.4035 0.3852 0.017 Uiso 1 1 calc R . .
C8 C 0.25309(11) 0.2549(3) 0.4384(3) 0.0136(6) Uani 1 1 d . . .
C9 C 0.27941(12) 0.1755(3) 0.3951(3) 0.0207(7) Uani 1 1 d . . .
H9 H 0.2951 0.1157 0.4449 0.025 Uiso 1 1 calc R . .
C10 C 0.28255(12) 0.1848(3) 0.2780(3) 0.0174(6) Uani 1 1 d . . .
H10 H 0.3005 0.1303 0.2520 0.021 Uiso 1 1 calc R . .
C11 C 0.43306(11) 0.2014(3) 0.3914(3) 0.0187(6) Uani 1 1 d . . .
H11 H 0.4367 0.1728 0.3194 0.022 Uiso 1 1 calc R . .
C12 C 0.40277(11) 0.2941(3) 0.3861(3) 0.0185(6) Uani 1 1 d . . .
H12 H 0.3867 0.3262 0.3123 0.022 Uiso 1 1 calc R . .
C13 C 0.39690(11) 0.3382(3) 0.4929(3) 0.0173(6) Uani 1 1 d . . .
C14 C 0.42269(15) 0.2866(4) 0.5995(3) 0.0328(9) Uani 1 1 d . . .
H14 H 0.4206 0.3149 0.6731 0.039 Uiso 1 1 calc R . .
C15 C 0.45144(14) 0.1933(4) 0.5961(3) 0.0317(9) Uani 1 1 d . . .
H15 H 0.4674 0.1582 0.6684 0.038 Uiso 1 1 calc R . .
O11 O 0.5000 0.519(3) 0.7500 0.092(3) Uiso 0.310(17) 2 d SP . .
O12 O 0.5031(9) 0.498(2) 0.659(3) 0.092(3) Uiso 0.233(10) 1 d P . .
O13 O 0.4794(5) 0.4192(13) -0.0297(14) 0.092(3) Uiso 0.395(10) 1 d P . .
O14 O 0.4650(9) 0.319(2) 0.110(2) 0.092(3) Uiso 0.236(10) 1 d P . .

loop_
_atom_site_aniso_label
_atom_site_aniso_U_11
_atom_site_aniso_U_22
_atom_site_aniso_U_33
_atom_site_aniso_U_23
_atom_site_aniso_U_13
_atom_site_aniso_U_12
Co1 0.0105(3) 0.0105(3) 0.0087(3) 0.00056(19) 0.0042(2) 0.00086(19)
Co2 0.0096(3) 0.0194(3) 0.0128(3) 0.0014(2) 0.0018(2) 0.0038(2)
V1 0.0101(2) 0.0171(3) 0.0084(2) 0.00111(18) 0.00284(18) -0.00051(18)
V2 0.0116(2) 0.0131(2) 0.0087(2) 0.00187(17) 0.00242(18) 0.00026(18)
O1 0.0140(10) 0.0174(11) 0.0117(10) 0.0023(8) 0.0046(8) 0.0046(8)
O2 0.0226(12) 0.0327(14) 0.0162(11) 0.0097(10) 0.0049(10) 0.0093(11)
O3 0.0331(14) 0.0340(15) 0.0194(12) -0.0042(11) 0.0052(11) -0.0189(12)
O4 0.0449(16) 0.0190(12) 0.0244(13) -0.0026(10) 0.0159(12) -0.0100(11)
O5 0.0210(11) 0.0227(12) 0.0163(11) -0.0006(9) 0.0106(9) -0.0028(9)
O6 0.0124(10) 0.0306(13) 0.0214(12) -0.0065(10) 0.0008(9) 0.0032(10)
O7 0.0171(12) 0.060(2) 0.0261(14) 0.0195(13) 0.0038(11) -0.0046(12)
N1 0.0132(12) 0.0125(12) 0.0135(12) 0.0003(9) 0.0049(10) 0.0005(9)
N2 0.0132(11) 0.0146(12) 0.0098(11) 0.0000(9) 0.0045(9) -0.0018(10)
N3 0.0144(12) 0.0208(14) 0.0162(13) 0.0010(10) 0.0035(10) 0.0040(10)
C1 0.0182(15) 0.0181(15) 0.0167(14) -0.0025(12) 0.0092(12) -0.0032(12)
C2 0.0216(16) 0.0182(15) 0.0179(15) -0.0055(12) 0.0095(13) -0.0051(13)
C3 0.0157(14) 0.0158(14) 0.0161(14) -0.0009(12) 0.0052(12) -0.0025(12)
C4 0.0211(15) 0.0191(15) 0.0184(15) -0.0040(12) 0.0121(13) -0.0051(13)
C5 0.0207(15) 0.0163(15) 0.0195(15) -0.0039(12) 0.0105(13) -0.0029(12)
C6 0.0143(13) 0.0147(14) 0.0104(13) 0.0011(11) 0.0028(11) 0.0025(11)
C7 0.0147(13) 0.0176(14) 0.0118(14) -0.0008(11) 0.0049(11) 0.0041(12)
C8 0.0158(14) 0.0167(14) 0.0090(13) 0.0008(11) 0.0048(11) 0.0015(11)
C9 0.0290(17) 0.0215(16) 0.0143(15) 0.0073(12) 0.0105(13) 0.0123(14)
C10 0.0227(15) 0.0177(15) 0.0148(14) 0.0020(12) 0.0104(12) 0.0080(12)
C11 0.0201(15) 0.0217(16) 0.0134(14) -0.0014(12) 0.0033(12) 0.0062(13)
C12 0.0198(15) 0.0200(15) 0.0143(14) 0.0015(12) 0.0023(12) 0.0062(13)
C13 0.0181(14) 0.0182(15) 0.0182(15) 0.0019(12) 0.0093(12) 0.0032(12)
C14 0.040(2) 0.045(2) 0.0153(16) 0.0044(16) 0.0104(15) 0.0240(19)
C15 0.035(2) 0.044(2) 0.0164(16) 0.0069(16) 0.0065(15) 0.0240(18)
